data_7111910
loop_
_publ_author_name
'Ting Wu'
'Ling Pan'
'Xianxiu Xu'
'Qun Liu'

_publ_section_title
;
 Regiodivergent heterocyclization: a strategy for the synthesis of
 substituted pyrroles and furans using alpha-formyl ketene dithioacetals
 as common precursors
;
_journal_name_full Chem.Commun.
_journal_page_first 1797
_journal_paper_doi 10.1039/c3cc48546c
_journal_volume 50
_journal_year 2014
_chemical_formula_moiety 'C16 H17 N O3 S'
_chemical_formula_sum 'C16 H17 N O3 S'
_chemical_formula_weight 303.37
_chemical_name_systematic
;
 ?
;
_space_group_IT_number 14
_symmetry_cell_setting monoclinic
_symmetry_space_group_name_Hall '-P 2ybc'
_symmetry_space_group_name_H-M 'P 1 21/c 1'
_atom_sites_solution_hydrogens geom
_atom_sites_solution_primary direct
_atom_sites_solution_secondary difmap
_audit_creation_method SHELXL-97
_cell_angle_alpha 90.00
_cell_angle_beta 102.783(4)
_cell_angle_gamma 90.00
_cell_formula_units_Z 4
_cell_length_a 15.908(4)
_cell_length_b 5.9035(14)
_cell_length_c 16.411(4)
_cell_measurement_reflns_used 2954
_cell_measurement_temperature 293(2)
_cell_measurement_theta_max 26.0
_cell_measurement_theta_min 2.5
_cell_volume 1503.0(6)
_computing_cell_refinement CrysAlis
_computing_data_collection 'CrysAlis (Oxford Diffraction, 2006)'
_computing_data_reduction CrysAlis
_computing_structure_refinement 'SHELXL-97 (Sheldrick, 2008)'
_computing_structure_solution 'SHELXS-97 (Sheldrick, 2008)'
_diffrn_ambient_temperature 293(2)
_diffrn_measured_fraction_theta_full 0.997
_diffrn_measured_fraction_theta_max 0.994
_diffrn_measurement_device_type 'Oxford Diffraction Gemini R Ultra'
_diffrn_measurement_method '\w scan'
_diffrn_radiation_monochromator graphite
_diffrn_radiation_source 'fine-focus sealed tube'
_diffrn_radiation_type MoK\a
_diffrn_radiation_wavelength 0.71073
_diffrn_reflns_av_R_equivalents 0.0326
_diffrn_reflns_av_sigmaI/netI 0.0348
_diffrn_reflns_limit_h_max 19
_diffrn_reflns_limit_h_min -17
_diffrn_reflns_limit_k_max 7
_diffrn_reflns_limit_k_min -6
_diffrn_reflns_limit_l_max 20
_diffrn_reflns_limit_l_min -19
_diffrn_reflns_number 9166
_diffrn_reflns_theta_full 25.00
_diffrn_reflns_theta_max 26.05
_diffrn_reflns_theta_min 2.55
_exptl_absorpt_coefficient_mu 0.225
_exptl_absorpt_correction_T_max 0.978
_exptl_absorpt_correction_T_min 0.973
_exptl_absorpt_correction_type multi-scan
_exptl_crystal_colour colorless
_exptl_crystal_density_diffrn 1.341
_exptl_crystal_density_method 'not measured'
_exptl_crystal_description needle
_exptl_crystal_F_000 640
_exptl_crystal_size_max 0.20
_exptl_crystal_size_mid 0.10
_exptl_crystal_size_min 0.10
_refine_diff_density_max 0.193
_refine_diff_density_min -0.275
_refine_diff_density_rms 0.065
_refine_ls_extinction_method none
_refine_ls_goodness_of_fit_ref 1.026
_refine_ls_hydrogen_treatment mixed
_refine_ls_matrix_type full
_refine_ls_number_parameters 194
_refine_ls_number_reflns 2954
_refine_ls_number_restraints 0
_refine_ls_restrained_S_all 1.026
_refine_ls_R_factor_all 0.0616
_refine_ls_R_factor_gt 0.0424
_refine_ls_shift/su_max 0.001
_refine_ls_shift/su_mean 0.000
_refine_ls_structure_factor_coef Fsqd
_refine_ls_weighting_details 'calc w=1/[\s^2^(Fo^2^)+(0.0554P)^2^+0.1726P] where P=(Fo^2^+2Fc^2^)/3'
_refine_ls_weighting_scheme calc
_refine_ls_wR_factor_gt 0.0977
_refine_ls_wR_factor_ref 0.1078
_reflns_number_gt 2221
_reflns_number_total 2954
_reflns_threshold_expression >2\s(I)
_cod_data_source_file c3cc48546c.txt
_cod_data_source_block 3a
_cod_original_sg_symbol_H-M 'P 21/c'
_cod_database_code 7111910

loop_
_symmetry_equiv_pos_as_xyz
'x, y, z'
'-x, y+1/2, -z+1/2'
'-x, -y, -z'
'x, -y-1/2, z-1/2'

loop_
_atom_site_label
_atom_site_type_symbol
_atom_site_fract_x
_atom_site_fract_y
_atom_site_fract_z
_atom_site_U_iso_or_equiv
_atom_site_adp_type
_atom_site_occupancy
_atom_site_symmetry_multiplicity
_atom_site_calc_flag
_atom_site_refinement_flags
C1 C 0.16068(13) -0.0913(3) 0.71505(12) 0.0433(5) Uani 1 1 d .
C2 C 0.10184(15) -0.2640(4) 0.71455(14) 0.0571(6) Uani 1 1 d .
H2 H 0.1198 -0.3973 0.7433 0.069 Uiso 1 1 calc R
C3 C 0.01756(16) -0.2425(4) 0.67250(16) 0.0662(7) Uani 1 1 d .
H3 H -0.0215 -0.3585 0.6745 0.079 Uiso 1 1 calc R
C4 C -0.00906(15) -0.0498(4) 0.62751(15) 0.0658(7) Uani 1 1 d .
H4 H -0.0658 -0.0368 0.5976 0.079 Uiso 1 1 calc R
C5 C 0.04841(15) 0.1250(4) 0.62656(15) 0.0639(6) Uani 1 1 d .
H5 H 0.0305 0.2552 0.5957 0.077 Uiso 1 1 calc R
C6 C 0.13257(14) 0.1063(4) 0.67149(13) 0.0537(6) Uani 1 1 d .
H6 H 0.1706 0.2266 0.6726 0.064 Uiso 1 1 calc R
C7 C 0.25372(14) -0.1286(3) 0.75511(12) 0.0448(5) Uani 1 1 d .
C8 C 0.30047(12) 0.0365(3) 0.81369(11) 0.0387(4) Uani 1 1 d .
C9 C 0.26855(13) 0.2238(3) 0.85119(12) 0.0419(5) Uani 1 1 d .
H9 H 0.2111 0.2673 0.8428 0.050 Uiso 1 1 calc R
C10 C 0.33683(13) 0.3297(3) 0.90180(11) 0.0400(5) Uani 1 1 d .
C11 C 0.38990(12) 0.0337(3) 0.84358(11) 0.0390(4) Uani 1 1 d .
C12 C 0.56303(12) -0.0622(4) 0.87591(13) 0.0472(5) Uani 1 1 d .
H12A H 0.5725 0.0936 0.8614 0.057 Uiso 1 1 calc R
H12B H 0.5643 -0.0693 0.9352 0.057 Uiso 1 1 calc R
C13 C 0.63245(14) -0.2134(4) 0.85529(14) 0.0553(6) Uani 1 1 d .
H13A H 0.6879 -0.1639 0.8861 0.083 Uiso 1 1 calc R
H13B H 0.6306 -0.2052 0.7965 0.083 Uiso 1 1 calc R
H13C H 0.6228 -0.3669 0.8702 0.083 Uiso 1 1 calc R
C14 C 0.34060(13) 0.5249(3) 0.95626(12) 0.0408(5) Uani 1 1 d .
C15 C 0.25742(14) 0.7986(3) 1.00801(13) 0.0486(5) Uani 1 1 d .
H15A H 0.2917 0.9213 0.9930 0.058 Uiso 1 1 calc R
H15B H 0.2800 0.7604 1.0662 0.058 Uiso 1 1 calc R
C16 C 0.16500(15) 0.8689(4) 0.99483(17) 0.0691(7) Uani 1 1 d .
H16A H 0.1606 0.9984 1.0290 0.104 Uiso 1 1 calc R
H16B H 0.1318 0.7464 1.0099 0.104 Uiso 1 1 calc R
H16C H 0.1434 0.9069 0.9371 0.104 Uiso 1 1 calc R
N1 N 0.41080(12) 0.2121(3) 0.89626(10) 0.0413(4) Uani 1 1 d .
O1 O 0.28868(10) -0.2995(3) 0.73619(10) 0.0665(5) Uani 1 1 d .
O2 O 0.40619(9) 0.6063(2) 0.99797(9) 0.0517(4) Uani 1 1 d .
O3 O 0.26099(8) 0.6032(2) 0.95555(8) 0.0492(4) Uani 1 1 d .
S1 S 0.46059(3) -0.16049(9) 0.81662(3) 0.04580(18) Uani 1 1 d .
HN1 H 0.4587(14) 0.257(4) 0.9189(13) 0.047(7) Uiso 1 1 d .

loop_
_atom_site_aniso_label
_atom_site_aniso_U_11
_atom_site_aniso_U_22
_atom_site_aniso_U_33
_atom_site_aniso_U_23
_atom_site_aniso_U_13
_atom_site_aniso_U_12
C1 0.0461(12) 0.0422(11) 0.0411(11) -0.0049(9) 0.0087(9) 0.0000(9)
C2 0.0589(15) 0.0446(12) 0.0648(15) 0.0020(11) 0.0071(12) -0.0027(11)
C3 0.0536(15) 0.0595(14) 0.0820(17) -0.0063(13) 0.0075(13) -0.0134(12)
C4 0.0466(14) 0.0749(17) 0.0695(16) -0.0078(13) -0.0008(12) 0.0024(13)
C5 0.0551(15) 0.0600(15) 0.0712(16) 0.0125(12) 0.0022(12) 0.0074(12)
C6 0.0487(13) 0.0499(13) 0.0608(14) 0.0051(10) 0.0084(11) -0.0017(10)
C7 0.0494(12) 0.0412(11) 0.0434(11) 0.0004(9) 0.0093(9) 0.0025(9)
C8 0.0400(11) 0.0391(10) 0.0367(10) 0.0032(8) 0.0078(8) 0.0013(8)
C9 0.0425(11) 0.0414(11) 0.0419(11) 0.0025(9) 0.0094(9) 0.0041(9)
C10 0.0429(11) 0.0387(10) 0.0400(10) 0.0013(8) 0.0126(9) 0.0041(9)
C11 0.0463(11) 0.0374(10) 0.0338(10) 0.0014(8) 0.0102(8) 0.0011(9)
C12 0.0452(12) 0.0520(12) 0.0433(11) -0.0078(10) 0.0078(9) 0.0046(10)
C13 0.0481(13) 0.0558(13) 0.0620(14) -0.0144(11) 0.0120(11) 0.0023(10)
C14 0.0435(12) 0.0397(11) 0.0398(10) 0.0019(8) 0.0106(9) 0.0023(9)
C15 0.0495(12) 0.0459(12) 0.0491(12) -0.0100(9) 0.0081(10) 0.0049(10)
C16 0.0512(14) 0.0710(16) 0.0837(17) -0.0245(14) 0.0122(13) 0.0104(12)
N1 0.0403(10) 0.0432(10) 0.0397(9) -0.0013(7) 0.0072(8) 0.0004(8)
O1 0.0595(10) 0.0540(9) 0.0792(11) -0.0217(8) 0.0009(8) 0.0119(8)
O2 0.0436(9) 0.0554(9) 0.0540(9) -0.0125(7) 0.0064(7) 0.0015(7)
O3 0.0422(8) 0.0483(8) 0.0555(9) -0.0152(7) 0.0073(7) 0.0031(7)
S1 0.0444(3) 0.0448(3) 0.0468(3) -0.0077(2) 0.0072(2) 0.0046(2)

loop_
_atom_type_symbol
_atom_type_description
_atom_type_scat_dispersion_real
_atom_type_scat_dispersion_imag
_atom_type_scat_source
C C 0.0033 0.0016 'International Tables Vol C Tables 4.2.6.8 and 6.1.1.4'
H H 0.0000 0.0000 'International Tables Vol C Tables 4.2.6.8 and 6.1.1.4'
N N 0.0061 0.0033 'International Tables Vol C Tables 4.2.6.8 and 6.1.1.4'
O O 0.0106 0.0060 'International Tables Vol C Tables 4.2.6.8 and 6.1.1.4'
S S 0.1246 0.1234 'International Tables Vol C Tables 4.2.6.8 and 6.1.1.4'

loop_
_geom_angle_atom_site_label_1
_geom_angle_atom_site_label_2
_geom_angle_atom_site_label_3
_geom_angle
C2 C1 C6 118.4(2)
C2 C1 C7 119.77(19)
C6 C1 C7 121.59(18)
C3 C2 C1 121.3(2)
C3 C2 H2 119.3
C1 C2 H2 119.3
C4 C3 C2 119.9(2)
C4 C3 H3 120.0
C2 C3 H3 120.0
C3 C4 C5 120.0(2)
C3 C4 H4 120.0
C5 C4 H4 120.0
C4 C5 C6 120.0(2)
C4 C5 H5 120.0
C6 C5 H5 120.0
C5 C6 C1 120.3(2)
C5 C6 H6 119.8
C1 C6 H6 119.8
O1 C7 C8 121.72(19)
O1 C7 C1 118.03(18)
C8 C7 C1 120.24(17)
C11 C8 C9 106.98(17)
C11 C8 C7 123.79(17)
C9 C8 C7 129.23(18)
C10 C9 C8 108.01(18)
C10 C9 H9 126.0
C8 C9 H9 126.0
C9 C10 N1 107.70(17)
C9 C10 C14 131.11(19)
N1 C10 C14 121.18(18)
N1 C11 C8 107.53(17)
N1 C11 S1 126.57(15)
C8 C11 S1 125.89(15)
C13 C12 S1 107.87(14)
C13 C12 H12A 110.1
S1 C12 H12A 110.1
C13 C12 H12B 110.1
S1 C12 H12B 110.1
H12A C12 H12B 108.4
C12 C13 H13A 109.5
C12 C13 H13B 109.5
H13A C13 H13B 109.5
C12 C13 H13C 109.5
H13A C13 H13C 109.5
H13B C13 H13C 109.5
O2 C14 O3 123.98(18)
O2 C14 C10 125.10(18)
O3 C14 C10 110.91(17)
O3 C15 C16 107.54(17)
O3 C15 H15A 110.2
C16 C15 H15A 110.2
O3 C15 H15B 110.2
C16 C15 H15B 110.2
H15A C15 H15B 108.5
C15 C16 H16A 109.5
C15 C16 H16B 109.5
H16A C16 H16B 109.5
C15 C16 H16C 109.5
H16A C16 H16C 109.5
H16B C16 H16C 109.5
C11 N1 C10 109.78(17)
C11 N1 HN1 128.1(15)
C10 N1 HN1 121.9(16)
C14 O3 C15 115.42(15)
C11 S1 C12 102.12(9)

loop_
_geom_bond_atom_site_label_1
_geom_bond_atom_site_label_2
_geom_bond_distance
C1 C2 1.383(3)
C1 C6 1.389(3)
C1 C7 1.497(3)
C2 C3 1.371(3)
C2 H2 0.9300
C3 C4 1.371(4)
C3 H3 0.9300
C4 C5 1.381(3)
C4 H4 0.9300
C5 C6 1.383(3)
C5 H5 0.9300
C6 H6 0.9300
C7 O1 1.225(2)
C7 C8 1.453(3)
C8 C11 1.399(3)
C8 C9 1.414(3)
C9 C10 1.364(3)
C9 H9 0.9300
C10 N1 1.386(3)
C10 C14 1.451(3)
C11 N1 1.357(2)
C11 S1 1.7306(19)
C12 C13 1.515(3)
C12 S1 1.799(2)
C12 H12A 0.9700
C12 H12B 0.9700
C13 H13A 0.9600
C13 H13B 0.9600
C13 H13C 0.9600
C14 O2 1.213(2)
C14 O3 1.346(2)
C15 O3 1.448(2)
C15 C16 1.496(3)
C15 H15A 0.9700
C15 H15B 0.9700
C16 H16A 0.9600
C16 H16B 0.9600
C16 H16C 0.9600
N1 HN1 0.82(2)

loop_
_geom_torsion_atom_site_label_1
_geom_torsion_atom_site_label_2
_geom_torsion_atom_site_label_3
_geom_torsion_atom_site_label_4
_geom_torsion
C6 C1 C2 C3 -0.2(3)
C7 C1 C2 C3 -174.5(2)
C1 C2 C3 C4 2.2(4)
C2 C3 C4 C5 -1.9(4)
C3 C4 C5 C6 -0.5(4)
C4 C5 C6 C1 2.6(4)
C2 C1 C6 C5 -2.2(3)
C7 C1 C6 C5 172.0(2)
C2 C1 C7 O1 49.5(3)
C6 C1 C7 O1 -124.6(2)
C2 C1 C7 C8 -131.3(2)
C6 C1 C7 C8 54.5(3)
O1 C7 C8 C11 9.7(3)
C1 C7 C8 C11 -169.46(17)
O1 C7 C8 C9 -170.3(2)
C1 C7 C8 C9 10.6(3)
C11 C8 C9 C10 0.1(2)
C7 C8 C9 C10 -179.99(19)
C8 C9 C10 N1 0.2(2)
C8 C9 C10 C14 -178.07(19)
C9 C8 C11 N1 -0.3(2)
C7 C8 C11 N1 179.71(17)
C9 C8 C11 S1 -179.49(14)
C7 C8 C11 S1 0.6(3)
C9 C10 C14 O2 -179.0(2)
N1 C10 C14 O2 2.9(3)
C9 C10 C14 O3 1.9(3)
N1 C10 C14 O3 -176.18(16)
C8 C11 N1 C10 0.5(2)
S1 C11 N1 C10 179.63(14)
C9 C10 N1 C11 -0.5(2)
C14 C10 N1 C11 178.05(17)
O2 C14 O3 C15 0.9(3)
C10 C14 O3 C15 -179.98(16)
C16 C15 O3 C14 176.49(18)
N1 C11 S1 C12 0.30(19)
C8 C11 S1 C12 179.28(17)
C13 C12 S1 C11 -177.70(15)
